data_7234711
loop_
_publ_author_name
'Yafei Wang'
'Ning Sun'
'Basile F. E. Curchod'
'Louise Male'
'Dongge Ma'
'Jiang Fan'
'Yu Liu'
'Weiguo Zhu'
'Etienne Baranoff'

_publ_section_title
;
 Tuning the oxidation potential of 2-phenylpyridine-based iridium
 complexes to improve the performance of bluish and white OLEDs
;
_journal_name_full 'Journal of Materials Chemistry C'
_journal_page_first 3738
_journal_page_last 3746
_journal_paper_doi 10.1039/C5TC02355F
_journal_volume 4
_journal_year 2016
_chemical_formula_moiety 'C34 H28 F4 Ir N3 O4, 2(C H Cl3)'
_chemical_formula_sum 'C36 H30 Cl6 F4 Ir N3 O4'
_chemical_formula_weight 1049.53
_space_group_crystal_system monoclinic
_space_group_IT_number 14
_space_group_name_Hall '-P 2ybc'
_space_group_name_H-M_alt 'P 1 21/c 1'
_atom_sites_solution_hydrogens geom
_atom_sites_solution_primary direct
_cell_angle_alpha 90
_cell_angle_beta 111.640(2)
_cell_angle_gamma 90
_cell_formula_units_Z 4
_cell_length_a 11.2797(2)
_cell_length_b 31.1640(5)
_cell_length_c 11.8865(2)
_cell_measurement_reflns_used 10372
_cell_measurement_temperature 100.00(10)
_cell_measurement_theta_max 74.3390
_cell_measurement_theta_min 4.1840
_cell_volume 3883.86(13)
_computing_cell_refinement
;
CrysAlisPro, Agilent Technologies,
Version 1.171.37.33c (release 11-04-2014 CrysAlis171 .NET)
(compiled Apr 11 2014,15:12:41)
;
_computing_data_collection
;
CrysAlisPro, Agilent Technologies,
Version 1.171.37.33c (release 11-04-2014 CrysAlis171 .NET)
(compiled Apr 11 2014,15:12:41)
;
_computing_data_reduction
;
CrysAlisPro, Agilent Technologies,
Version 1.171.37.33c (release 11-04-2014 CrysAlis171 .NET)
(compiled Apr 11 2014,15:12:41)
;
_computing_molecular_graphics 'Olex2 (Dolomanov et al., 2009)'
_computing_publication_material 'Olex2 (Dolomanov et al., 2009)'
_computing_structure_refinement 'ShelXL (Sheldrick, 2008)'
_computing_structure_solution 'ShelXS (Sheldrick, 2008)'
_diffrn_ambient_environment N~2~
_diffrn_ambient_temperature 100.00(10)
_diffrn_detector 'CCD plate'
_diffrn_detector_area_resol_mean 5.1768
_diffrn_detector_type Atlas
_diffrn_measured_fraction_theta_full 0.999
_diffrn_measured_fraction_theta_max 0.967
_diffrn_measurement_device 'four-circle diffractometer'
_diffrn_measurement_device_type 'SuperNova, Dual, Cu at zero, Atlas'
_diffrn_measurement_method '\w scans'
_diffrn_orient_matrix_UB_11 -0.0589814000
_diffrn_orient_matrix_UB_12 0.0302799000
_diffrn_orient_matrix_UB_13 0.0675484000
_diffrn_orient_matrix_UB_21 0.0889511000
_diffrn_orient_matrix_UB_22 0.0363472000
_diffrn_orient_matrix_UB_23 -0.0084015000
_diffrn_orient_matrix_UB_31 -0.1009756000
_diffrn_orient_matrix_UB_32 0.0143108000
_diffrn_orient_matrix_UB_33 -0.1217423000
_diffrn_radiation_monochromator mirror
_diffrn_radiation_probe x-ray
_diffrn_radiation_type CuK\a
_diffrn_radiation_wavelength 1.54184
_diffrn_reflns_av_R_equivalents 0.0279
_diffrn_reflns_av_unetI/netI 0.0353
_diffrn_reflns_Laue_measured_fraction_full 0.999
_diffrn_reflns_Laue_measured_fraction_max 0.967
_diffrn_reflns_limit_h_max 13
_diffrn_reflns_limit_h_min -13
_diffrn_reflns_limit_k_max 26
_diffrn_reflns_limit_k_min -38
_diffrn_reflns_limit_l_max 9
_diffrn_reflns_limit_l_min -14
_diffrn_reflns_number 16480
_diffrn_reflns_point_group_measured_fraction_full 0.999
_diffrn_reflns_point_group_measured_fraction_max 0.967
_diffrn_reflns_theta_full 67.684
_diffrn_reflns_theta_max 74.500
_diffrn_reflns_theta_min 2.836
_diffrn_source 'sealed X-ray tube'
_diffrn_source_type 'SuperNova (Cu) X-ray Source'
_exptl_absorpt_coefficient_mu 11.002
_exptl_absorpt_correction_T_max 0.909
_exptl_absorpt_correction_T_min 0.816
_exptl_absorpt_correction_type gaussian
_exptl_absorpt_process_details
;
CrysAlisPro, Agilent Technologies,
Version 1.171.37.33c (release 11-04-2014 CrysAlis171 .NET)
(compiled Apr 11 2014,15:12:41)
Numerical absorption correction based on gaussian integration over
			a multifaceted crystal model
Empirical absorption correction using spherical harmonics,
 implemented in SCALE3 ABSPACK scaling algorithm.
;
_exptl_crystal_colour yellow
_exptl_crystal_colour_primary yellow
_exptl_crystal_density_diffrn 1.795
_exptl_crystal_description block
_exptl_crystal_F_000 2056
_exptl_crystal_size_max 0.1728
_exptl_crystal_size_mid 0.1112
_exptl_crystal_size_min 0.0814
_refine_diff_density_max 1.843
_refine_diff_density_min -1.265
_refine_diff_density_rms 0.109
_refine_ls_extinction_coef .
_refine_ls_extinction_method none
_refine_ls_goodness_of_fit_ref 1.012
_refine_ls_hydrogen_treatment constr
_refine_ls_matrix_type full
_refine_ls_number_parameters 491
_refine_ls_number_reflns 7680
_refine_ls_number_restraints 0
_refine_ls_restrained_S_all 1.012
_refine_ls_R_factor_all 0.0339
_refine_ls_R_factor_gt 0.0298
_refine_ls_shift/su_max 0.001
_refine_ls_shift/su_mean 0.000
_refine_ls_structure_factor_coef Fsqd
_refine_ls_weighting_details 'w=1/[\s^2^(Fo^2^)+(0.0310P)^2^+10.2180P] where P=(Fo^2^+2Fc^2^)/3'
_refine_ls_weighting_scheme calc
_refine_ls_wR_factor_gt 0.0710
_refine_ls_wR_factor_ref 0.0738
_reflns_Friedel_coverage 0.000
_reflns_Friedel_fraction_full .
_reflns_Friedel_fraction_max .
_reflns_number_gt 6961
_reflns_number_total 7680
_reflns_threshold_expression 'I > 2\s(I)'
_cod_data_source_file J-Mater-Chem-C-2016-4-3738.cif
_cod_data_source_block W1
_cod_original_cell_volume 3883.88(13)
_cod_database_code 7234711
_shelx_space_group_comment
;
The symmetry employed for this shelxl refinement is uniquely defined
by the following loop, which should always be used as a source of
symmetry information in preference to the above space-group names.
They are only intended as comments.
;
_reflns_odcompleteness_completeness 99.93
_reflns_odcompleteness_iscentric 1
_reflns_odcompleteness_theta 66.97
_olex2_refinement_description
;
1. Fixed Uiso
 At 1.2 times of:
  All C(H) groups, All C(H,H) groups
 At 1.5 times of:
  All C(H,H,H) groups
2.a Ternary CH refined with riding coordinates:
 C101(H101), C201(H201)
2.b Secondary CH2 refined with riding coordinates:
 C112(H11A,H11B), C212(H21A,H21B)
2.c Aromatic/amide H refined with riding coordinates:
 C15(H15), C17(H17), C19(H19), C111(H111), C25(H25), C27(H27), C29(H29),
 C211(H211), C32(H32), C33(H33), C34(H34), C35(H35)
2.d Idealised Me refined as rotating group:
 C113(H11C,H11D,H11E), C114(H11F,H11G,H11H), C213(H21C,H21D,H21E), C214(H21F,
 H21G,H21H)
;

loop_
_space_group_symop_operation_xyz
'x, y, z'
'-x, y+1/2, -z+1/2'
'-x, -y, -z'
'x, -y-1/2, z-1/2'

loop_
_atom_site_label
_atom_site_type_symbol
_atom_site_fract_x
_atom_site_fract_y
_atom_site_fract_z
_atom_site_U_iso_or_equiv
_atom_site_adp_type
_atom_site_occupancy
_atom_site_site_symmetry_order
_atom_site_calc_flag
_atom_site_refinement_flags_posn
_atom_site_refinement_flags_adp
_atom_site_refinement_flags_occupancy
_atom_site_disorder_assembly
_atom_site_disorder_group
C1 C 0.1786(3) 0.12660(11) 0.8861(3) 0.0144(7) Uani 1 1 d . . . . .
C11 C 0.1865(3) 0.08488(11) 0.9343(3) 0.0148(7) Uani 1 1 d . . . . .
C12 C 0.2829(4) 0.07610(12) 1.0453(3) 0.0183(7) Uani 1 1 d . . . . .
C13 C 0.3677(3) 0.10691(12) 1.1088(3) 0.0179(7) Uani 1 1 d . . . . .
C14 C 0.3636(3) 0.14819(12) 1.0618(3) 0.0163(7) Uani 1 1 d . . . . .
C15 C 0.2683(3) 0.15769(12) 0.9499(3) 0.0156(7) Uani 1 1 d . . . . .
H15 H 0.2641 0.1856 0.9167 0.019 Uiso 1 1 calc R . . . .
C16 C 0.0886(3) 0.05459(11) 0.8615(3) 0.0148(7) Uani 1 1 d . . . . .
C17 C 0.0732(4) 0.01196(12) 0.8911(3) 0.0175(7) Uani 1 1 d . . . . .
H17 H 0.1321 -0.0002 0.9634 0.021 Uiso 1 1 calc R . . . .
C18 C -0.0272(4) -0.01268(12) 0.8159(3) 0.0190(7) Uani 1 1 d . . . . .
C19 C -0.1126(4) 0.00636(12) 0.7110(3) 0.0206(8) Uani 1 1 d . . . . .
H19 H -0.1836 -0.0093 0.6584 0.025 Uiso 1 1 calc R . . . .
C111 C -0.0929(3) 0.04821(12) 0.6847(3) 0.0180(7) Uani 1 1 d . . . . .
H111 H -0.1508 0.0607 0.6125 0.022 Uiso 1 1 calc R . . . .
C112 C 0.4704(4) 0.21569(13) 1.0785(4) 0.0219(8) Uani 1 1 d . . . . .
H11A H 0.3911 0.2329 1.0543 0.026 Uiso 1 1 calc R . . . .
H11B H 0.4906 0.2100 1.0056 0.026 Uiso 1 1 calc R . . . .
C113 C 0.5792(4) 0.23967(14) 1.1723(4) 0.0267(9) Uani 1 1 d . . . . .
H11C H 0.5943 0.2667 1.1375 0.040 Uiso 1 1 calc GR . . . .
H11D H 0.6566 0.2220 1.1969 0.040 Uiso 1 1 calc GR . . . .
H11E H 0.5571 0.2458 1.2430 0.040 Uiso 1 1 calc GR . . . .
C114 C -0.0429(4) -0.05881(12) 0.8437(3) 0.0224(8) Uani 1 1 d . . . . .
H11F H 0.0168 -0.0766 0.8216 0.034 Uiso 1 1 calc GR . . . .
H11G H -0.1304 -0.0680 0.7973 0.034 Uiso 1 1 calc GR . . . .
H11H H -0.0253 -0.0620 0.9304 0.034 Uiso 1 1 calc GR . . . .
N1 N 0.0053(3) 0.07221(10) 0.7575(3) 0.0149(6) Uani 1 1 d . . . . .
O11 O 0.4539(2) 0.17578(9) 1.1325(2) 0.0225(6) Uani 1 1 d . . . . .
F1 F 0.2978(2) 0.03626(7) 1.0961(2) 0.0258(5) Uani 1 1 d . . . . .
F2 F 0.4586(2) 0.09690(8) 1.2171(2) 0.0272(5) Uani 1 1 d . . . . .
C2 C -0.0687(3) 0.15771(12) 0.8189(3) 0.0141(7) Uani 1 1 d . . . . .
C21 C -0.0649(3) 0.20304(12) 0.8326(3) 0.0153(7) Uani 1 1 d . . . . .
C22 C -0.1314(3) 0.22142(12) 0.8986(3) 0.0188(7) Uani 1 1 d . . . . .
C23 C -0.2018(4) 0.19667(13) 0.9479(3) 0.0197(7) Uani 1 1 d . . . . .
C24 C -0.2085(3) 0.15226(13) 0.9332(3) 0.0193(7) Uani 1 1 d . . . . .
C25 C -0.1419(3) 0.13316(12) 0.8682(3) 0.0167(7) Uani 1 1 d . . . . .
H25 H -0.1463 0.1029 0.8570 0.020 Uiso 1 1 calc R . . . .
C26 C 0.0093(3) 0.22618(12) 0.7724(3) 0.0150(7) Uani 1 1 d . . . . .
C27 C 0.0248(4) 0.27039(12) 0.7672(3) 0.0195(7) Uani 1 1 d . . . . .
H27 H -0.0135 0.2890 0.8072 0.023 Uiso 1 1 calc R . . . .
C28 C 0.0956(4) 0.28744(12) 0.7041(3) 0.0198(8) Uani 1 1 d . . . . .
C29 C 0.1513(4) 0.25888(13) 0.6475(3) 0.0208(8) Uani 1 1 d . . . . .
H29 H 0.2004 0.2694 0.6034 0.025 Uiso 1 1 calc R . . . .
C211 C 0.1346(4) 0.21559(12) 0.6559(3) 0.0193(7) Uani 1 1 d . . . . .
H211 H 0.1738 0.1965 0.6176 0.023 Uiso 1 1 calc R . . . .
C212 C -0.3025(4) 0.08618(13) 0.9576(4) 0.0232(8) Uani 1 1 d . . . . .
H21A H -0.2206 0.0705 0.9805 0.028 Uiso 1 1 calc R . . . .
H21B H -0.3495 0.0825 0.8696 0.028 Uiso 1 1 calc R . . . .
C213 C -0.3803(4) 0.06865(15) 1.0270(4) 0.0318(10) Uani 1 1 d . . . . .
H21C H -0.4628 0.0834 1.0010 0.048 Uiso 1 1 calc GR . . . .
H21D H -0.3344 0.0733 1.1138 0.048 Uiso 1 1 calc GR . . . .
H21E H -0.3942 0.0378 1.0112 0.048 Uiso 1 1 calc GR . . . .
C214 C 0.1078(4) 0.33530(12) 0.6924(4) 0.0257(8) Uani 1 1 d . . . . .
H21F H 0.0448 0.3450 0.6150 0.038 Uiso 1 1 calc GR . . . .
H21G H 0.1937 0.3421 0.6955 0.038 Uiso 1 1 calc GR . . . .
H21H H 0.0927 0.3498 0.7590 0.038 Uiso 1 1 calc GR . . . .
N2 N 0.0651(3) 0.19895(9) 0.7162(3) 0.0144(6) Uani 1 1 d . . . . .
O21 O -0.2793(3) 0.13119(9) 0.9866(3) 0.0236(6) Uani 1 1 d . . . . .
F3 F -0.1301(2) 0.26409(7) 0.9173(2) 0.0241(5) Uani 1 1 d . . . . .
F4 F -0.2644(2) 0.21626(8) 1.0111(2) 0.0301(5) Uani 1 1 d . . . . .
C31 C -0.0661(3) 0.12438(11) 0.4612(3) 0.0157(7) Uani 1 1 d . . . . .
C32 C -0.1452(4) 0.12521(13) 0.3404(3) 0.0208(8) Uani 1 1 d . . . . .
H32 H -0.1144 0.1159 0.2800 0.025 Uiso 1 1 calc R . . . .
C33 C -0.2693(4) 0.13964(13) 0.3079(3) 0.0225(8) Uani 1 1 d . . . . .
H33 H -0.3246 0.1405 0.2253 0.027 Uiso 1 1 calc R . . . .
C34 C -0.3116(4) 0.15288(13) 0.3983(4) 0.0226(8) Uani 1 1 d . . . . .
H34 H -0.3967 0.1626 0.3786 0.027 Uiso 1 1 calc R . . . .
C35 C -0.2277(3) 0.15170(12) 0.5176(3) 0.0185(7) Uani 1 1 d . . . . .
H35 H -0.2562 0.1611 0.5794 0.022 Uiso 1 1 calc R . . . .
C36 C 0.0699(4) 0.10824(12) 0.5032(3) 0.0173(7) Uani 1 1 d . . . . .
N3 N -0.1076(3) 0.13776(9) 0.5484(3) 0.0156(6) Uani 1 1 d . . . . .
O3 O 0.1369(2) 0.11384(8) 0.6164(2) 0.0156(5) Uani 1 1 d . . . . .
O31 O 0.1098(3) 0.09178(10) 0.4301(2) 0.0251(6) Uani 1 1 d . . . . .
Ir1 Ir 0.03403(2) 0.13504(2) 0.72729(2) 0.01204(5) Uani 1 1 d . . . . .
C101 C 0.2845(4) 0.01658(14) 0.6287(4) 0.0261(8) Uani 1 1 d . . . . .
H101 H 0.2561 0.0410 0.5703 0.031 Uiso 1 1 calc R . . . .
Cl11 Cl 0.14896(10) -0.01198(4) 0.62567(10) 0.0346(2) Uani 1 1 d . . . . .
Cl12 Cl 0.38454(11) -0.01731(4) 0.58290(11) 0.0427(3) Uani 1 1 d . . . . .
Cl13 Cl 0.36746(11) 0.03735(4) 0.77318(10) 0.0376(2) Uani 1 1 d . . . . .
C201 C 0.3990(4) 0.13318(15) 0.5937(5) 0.0347(10) Uani 1 1 d . . . . .
H201 H 0.3199 0.1172 0.5875 0.042 Uiso 1 1 calc R . . . .
Cl21 Cl 0.35548(13) 0.17473(4) 0.48494(11) 0.0469(3) Uani 1 1 d . . . . .
Cl22 Cl 0.50518(16) 0.09665(5) 0.56900(17) 0.0623(4) Uani 1 1 d . . . . .
Cl23 Cl 0.46706(13) 0.15483(5) 0.74131(12) 0.0505(3) Uani 1 1 d . . . . .

loop_
_atom_site_aniso_label
_atom_site_aniso_U_11
_atom_site_aniso_U_22
_atom_site_aniso_U_33
_atom_site_aniso_U_23
_atom_site_aniso_U_13
_atom_site_aniso_U_12
C1 0.0173(17) 0.0142(17) 0.0144(16) 0.0026(13) 0.0091(13) 0.0050(13)
C11 0.0184(17) 0.0128(17) 0.0156(16) 0.0008(13) 0.0092(13) 0.0010(14)
C12 0.0208(18) 0.0154(18) 0.0195(18) 0.0045(14) 0.0087(14) 0.0035(14)
C13 0.0158(17) 0.0204(19) 0.0165(17) 0.0041(14) 0.0048(14) 0.0027(14)
C14 0.0158(17) 0.0156(17) 0.0179(17) -0.0034(14) 0.0067(14) -0.0015(14)
C15 0.0155(17) 0.0135(17) 0.0179(17) 0.0009(14) 0.0063(13) 0.0014(13)
C16 0.0182(17) 0.0125(17) 0.0152(16) 0.0004(13) 0.0082(13) 0.0008(14)
C17 0.0269(19) 0.0115(17) 0.0153(16) -0.0007(13) 0.0092(14) -0.0001(14)
C18 0.028(2) 0.0138(18) 0.0196(17) -0.0022(14) 0.0145(15) -0.0033(15)
C19 0.0252(19) 0.0164(18) 0.0202(18) -0.0040(15) 0.0082(15) -0.0061(15)
C111 0.0209(18) 0.0181(18) 0.0140(16) -0.0014(14) 0.0053(14) -0.0009(14)
C112 0.0169(18) 0.0201(19) 0.0260(19) 0.0013(16) 0.0048(15) -0.0047(15)
C113 0.023(2) 0.021(2) 0.031(2) -0.0023(17) 0.0046(17) -0.0050(16)
C114 0.036(2) 0.0130(18) 0.0217(18) -0.0010(15) 0.0142(16) -0.0054(16)
N1 0.0196(14) 0.0120(14) 0.0150(14) 0.0005(11) 0.0088(12) -0.0004(12)
O11 0.0193(13) 0.0200(14) 0.0227(13) 0.0000(11) 0.0012(10) -0.0056(11)
F1 0.0296(12) 0.0160(11) 0.0254(11) 0.0066(9) 0.0025(9) -0.0007(9)
F2 0.0238(12) 0.0258(12) 0.0210(11) 0.0062(10) -0.0045(9) -0.0016(10)
C2 0.0141(16) 0.0165(18) 0.0091(15) 0.0018(13) 0.0010(12) 0.0018(13)
C21 0.0175(17) 0.0133(17) 0.0139(16) 0.0011(13) 0.0043(13) 0.0015(13)
C22 0.0185(18) 0.0174(18) 0.0175(17) -0.0024(14) 0.0033(14) 0.0005(14)
C23 0.0201(18) 0.0219(19) 0.0201(17) -0.0044(15) 0.0109(14) 0.0007(15)
C24 0.0174(17) 0.023(2) 0.0190(17) -0.0001(15) 0.0080(14) -0.0025(15)
C25 0.0152(17) 0.0152(18) 0.0189(17) -0.0011(14) 0.0054(14) 0.0005(13)
C26 0.0145(16) 0.0142(17) 0.0134(16) 0.0007(13) 0.0019(13) 0.0012(13)
C27 0.0235(19) 0.0156(18) 0.0194(17) -0.0016(14) 0.0077(15) 0.0011(15)
C28 0.0249(19) 0.0146(18) 0.0184(17) 0.0002(14) 0.0064(15) -0.0003(15)
C29 0.0237(19) 0.0197(19) 0.0216(18) 0.0027(15) 0.0115(15) -0.0018(15)
C211 0.0222(18) 0.0174(19) 0.0199(18) -0.0002(14) 0.0095(14) 0.0007(15)
C212 0.0227(19) 0.021(2) 0.030(2) 0.0001(16) 0.0146(16) -0.0010(16)
C213 0.037(2) 0.032(2) 0.034(2) -0.0052(19) 0.0215(19) -0.0148(19)
C214 0.037(2) 0.0136(19) 0.027(2) 0.0030(16) 0.0131(17) 0.0011(17)
N2 0.0175(14) 0.0098(14) 0.0144(14) 0.0009(11) 0.0043(11) 0.0002(11)
O21 0.0261(14) 0.0228(15) 0.0290(15) -0.0027(12) 0.0184(12) -0.0047(11)
F3 0.0313(12) 0.0145(11) 0.0301(12) -0.0044(9) 0.0154(10) 0.0021(9)
F4 0.0354(13) 0.0258(13) 0.0395(14) -0.0077(11) 0.0259(11) -0.0005(11)
C31 0.0209(18) 0.0077(15) 0.0186(17) -0.0008(13) 0.0075(14) -0.0020(13)
C32 0.026(2) 0.0186(19) 0.0156(17) -0.0020(14) 0.0055(15) -0.0012(15)
C33 0.0237(19) 0.021(2) 0.0166(18) -0.0010(15) 0.0007(15) -0.0032(15)
C34 0.0152(17) 0.021(2) 0.027(2) 0.0006(16) 0.0029(15) -0.0010(15)
C35 0.0179(18) 0.0150(17) 0.0218(18) 0.0003(14) 0.0065(14) 0.0005(14)
C36 0.0216(18) 0.0147(17) 0.0160(17) 0.0000(14) 0.0072(14) -0.0020(14)
N3 0.0193(15) 0.0119(14) 0.0141(14) 0.0006(11) 0.0042(12) -0.0011(11)
O3 0.0169(12) 0.0161(13) 0.0151(12) -0.0010(10) 0.0074(10) 0.0000(10)
O31 0.0272(14) 0.0294(16) 0.0201(13) -0.0039(12) 0.0104(11) 0.0045(12)
Ir1 0.01423(8) 0.00917(8) 0.01260(8) -0.00013(5) 0.00480(6) -0.00015(5)
C101 0.031(2) 0.020(2) 0.028(2) -0.0004(16) 0.0118(17) 0.0009(17)
Cl11 0.0354(5) 0.0370(6) 0.0336(5) -0.0079(5) 0.0152(4) -0.0079(5)
Cl12 0.0349(6) 0.0482(7) 0.0455(6) -0.0101(5) 0.0154(5) 0.0108(5)
Cl13 0.0407(6) 0.0386(6) 0.0311(5) -0.0086(5) 0.0104(4) -0.0078(5)
C201 0.028(2) 0.027(2) 0.051(3) 0.002(2) 0.018(2) -0.0011(18)
Cl21 0.0568(8) 0.0351(6) 0.0377(6) 0.0009(5) 0.0045(5) -0.0091(6)
Cl22 0.0667(9) 0.0446(8) 0.0988(12) 0.0041(8) 0.0576(9) 0.0107(7)
Cl23 0.0543(8) 0.0426(7) 0.0455(7) 0.0050(6) 0.0077(6) -0.0021(6)

loop_
_atom_type_symbol
_atom_type_description
_atom_type_scat_dispersion_real
_atom_type_scat_dispersion_imag
_atom_type_scat_source
C C 0.0181 0.0091 'International Tables Vol C Tables 4.2.6.8 and 6.1.1.4'
H H 0.0000 0.0000 'International Tables Vol C Tables 4.2.6.8 and 6.1.1.4'
N N 0.0311 0.0180 'International Tables Vol C Tables 4.2.6.8 and 6.1.1.4'
O O 0.0492 0.0322 'International Tables Vol C Tables 4.2.6.8 and 6.1.1.4'
F F 0.0727 0.0534 'International Tables Vol C Tables 4.2.6.8 and 6.1.1.4'
Ir Ir -4.7710 6.5667 'International Tables Vol C Tables 4.2.6.8 and 6.1.1.4'
Cl Cl 0.3639 0.7018 'International Tables Vol C Tables 4.2.6.8 and 6.1.1.4'

loop_
_exptl_crystal_face_index_h
_exptl_crystal_face_index_k
_exptl_crystal_face_index_l
_exptl_crystal_face_perp_dist
_exptl_oxdiff_crystal_face_indexfrac_h
_exptl_oxdiff_crystal_face_indexfrac_k
_exptl_oxdiff_crystal_face_indexfrac_l
_exptl_oxdiff_crystal_face_x
_exptl_oxdiff_crystal_face_y
_exptl_oxdiff_crystal_face_z
-5 8 6 0.0295 -5.0021 7.9691 6.0136 0.9425 -0.2058 -0.1130
2 -2 -8 0.0336 1.9978 -1.9560 -8.0007 -0.7175 0.1738 0.7443
5 -10 1 0.0627 5.0060 -10.0089 0.9800 -0.5321 0.0733 -0.7680
-5 9 -3 0.0749 -5.0067 9.0193 -2.9799 0.3671 -0.0925 0.9974
-1 20 -1 0.0382 -1.0065 20.0167 -0.9755 0.5996 0.6462 0.5068
0 -20 -2 0.0345 0.0045 -20.0006 -2.0211 -0.7424 -0.7096 -0.0406
1 -20 0 0.0396 1.0060 -20.0112 -0.0239 -0.6669 -0.6377 -0.3850
1 17 3 0.0644 0.9974 16.9938 3.0155 0.6594 0.6811 -0.2246
3 -1 5 0.0795 3.0044 -1.0267 4.9909 0.1288 0.1880 -0.9257
4 12 -6 0.0478 3.9961 12.0421 -5.9897 -0.2757 0.8435 0.4980
-6 -11 4 0.0557 -5.9985 -11.0314 3.9953 0.2896 -0.9681 -0.0386
5 0 3 0.0748 5.0043 -0.0141 2.9899 -0.0936 0.4195 -0.8695
4 -3 -7 0.0352 3.9997 -2.9612 -7.0058 -0.7988 0.3070 0.4066

loop_
_geom_angle_atom_site_label_1
_geom_angle_atom_site_label_2
_geom_angle_atom_site_label_3
_geom_angle
_geom_angle_site_symmetry_1
_geom_angle_site_symmetry_3
C11 C1 Ir1 114.3(3) . .
C15 C1 C11 119.4(3) . .
C15 C1 Ir1 126.3(3) . .
C1 C11 C16 115.6(3) . .
C12 C11 C1 118.4(3) . .
C12 C11 C16 125.9(3) . .
C13 C12 C11 121.8(3) . .
F1 C12 C11 121.6(3) . .
F1 C12 C13 116.6(3) . .
C12 C13 C14 120.8(3) . .
F2 C13 C12 119.5(3) . .
F2 C13 C14 119.6(3) . .
C13 C14 C15 118.4(3) . .
O11 C14 C13 115.3(3) . .
O11 C14 C15 126.2(3) . .
C14 C15 C1 121.0(3) . .
C17 C16 C11 126.7(3) . .
N1 C16 C11 113.1(3) . .
N1 C16 C17 120.1(3) . .
C18 C17 C16 120.7(3) . .
C17 C18 C19 118.1(3) . .
C17 C18 C114 121.6(4) . .
C19 C18 C114 120.3(3) . .
C111 C19 C18 119.2(3) . .
N1 C111 C19 122.8(3) . .
O11 C112 C113 107.4(3) . .
C16 N1 Ir1 116.5(2) . .
C111 N1 C16 119.1(3) . .
C111 N1 Ir1 124.4(2) . .
C14 O11 C112 117.3(3) . .
C21 C2 Ir1 114.6(3) . .
C25 C2 C21 119.5(3) . .
C25 C2 Ir1 125.9(3) . .
C2 C21 C26 115.4(3) . .
C22 C21 C2 118.3(3) . .
C22 C21 C26 126.3(3) . .
C23 C22 C21 121.5(4) . .
F3 C22 C21 121.6(3) . .
F3 C22 C23 117.0(3) . .
C22 C23 C24 120.9(3) . .
F4 C23 C22 118.9(3) . .
F4 C23 C24 120.2(3) . .
C23 C24 C25 118.5(3) . .
O21 C24 C23 115.8(3) . .
O21 C24 C25 125.6(4) . .
C24 C25 C2 121.3(3) . .
C27 C26 C21 127.5(3) . .
N2 C26 C21 112.3(3) . .
N2 C26 C27 120.2(3) . .
C28 C27 C26 120.7(4) . .
C27 C28 C29 117.9(4) . .
C27 C28 C214 121.3(4) . .
C29 C28 C214 120.8(3) . .
C211 C29 C28 119.6(3) . .
N2 C211 C29 122.7(3) . .
O21 C212 C213 108.2(3) . .
C26 N2 Ir1 117.0(2) . .
C211 N2 C26 119.0(3) . .
C211 N2 Ir1 124.0(2) . .
C24 O21 C212 116.4(3) . .
C32 C31 C36 122.4(3) . .
N3 C31 C32 121.2(3) . .
N3 C31 C36 116.4(3) . .
C33 C32 C31 119.7(4) . .
C32 C33 C34 118.8(3) . .
C35 C34 C33 118.9(4) . .
N3 C35 C34 122.0(4) . .
O3 C36 C31 115.6(3) . .
O31 C36 C31 119.8(3) . .
O31 C36 O3 124.6(3) . .
C31 N3 Ir1 114.1(2) . .
C35 N3 C31 119.5(3) . .
C35 N3 Ir1 126.5(2) . .
C36 O3 Ir1 116.0(2) . .
C1 Ir1 N1 80.50(13) . .
C1 Ir1 N2 95.16(13) . .
C1 Ir1 N3 172.27(13) . .
C1 Ir1 O3 95.81(11) . .
N1 Ir1 N3 95.99(12) . .
N1 Ir1 O3 88.26(11) . .
C2 Ir1 C1 88.10(13) . .
C2 Ir1 N1 94.72(13) . .
C2 Ir1 N2 80.61(13) . .
C2 Ir1 N3 99.09(12) . .
C2 Ir1 O3 175.44(12) . .
N2 Ir1 N1 173.77(11) . .
N2 Ir1 N3 88.85(11) . .
N2 Ir1 O3 96.66(11) . .
N3 Ir1 O3 77.13(10) . .
Cl11 C101 Cl12 109.9(2) . .
Cl13 C101 Cl11 110.7(2) . .
Cl13 C101 Cl12 110.6(2) . .
Cl21 C201 Cl23 110.4(3) . .
Cl22 C201 Cl21 112.1(3) . .
Cl22 C201 Cl23 109.9(3) . .

loop_
_geom_bond_atom_site_label_1
_geom_bond_atom_site_label_2
_geom_bond_distance
_geom_bond_site_symmetry_2
C1 C11 1.410(5) .
C1 C15 1.404(5) .
C1 Ir1 2.005(3) .
C11 C12 1.393(5) .
C11 C16 1.468(5) .
C12 C13 1.369(5) .
C12 F1 1.363(4) .
C13 C14 1.396(5) .
C13 F2 1.354(4) .
C14 C15 1.399(5) .
C14 O11 1.361(4) .
C16 C17 1.401(5) .
C16 N1 1.362(5) .
C17 C18 1.387(5) .
C18 C19 1.396(5) .
C18 C114 1.500(5) .
C19 C111 1.378(5) .
C111 N1 1.352(5) .
C112 C113 1.516(5) .
C112 O11 1.443(5) .
N1 Ir1 2.038(3) .
C2 C21 1.421(5) .
C2 C25 1.403(5) .
C2 Ir1 1.990(3) .
C21 C22 1.393(5) .
C21 C26 1.474(5) .
C22 C23 1.383(5) .
C22 F3 1.348(4) .
C23 C24 1.394(5) .
C23 F4 1.352(4) .
C24 C25 1.395(5) .
C24 O21 1.358(4) .
C26 C27 1.393(5) .
C26 N2 1.369(5) .
C27 C28 1.387(5) .
C28 C29 1.398(5) .
C28 C214 1.509(5) .
C29 C211 1.371(5) .
C211 N2 1.346(5) .
C212 C213 1.510(5) .
C212 O21 1.445(5) .
N2 Ir1 2.035(3) .
C31 C32 1.383(5) .
C31 C36 1.513(5) .
C31 N3 1.352(5) .
C32 C33 1.383(6) .
C33 C34 1.389(6) .
C34 C35 1.386(5) .
C35 N3 1.339(5) .
C36 O3 1.289(4) .
C36 O31 1.229(4) .
N3 Ir1 2.139(3) .
O3 Ir1 2.156(2) .
C101 Cl11 1.758(4) .
C101 Cl12 1.772(4) .
C101 Cl13 1.749(4) .
C201 Cl21 1.767(5) .
C201 Cl22 1.754(5) .
C201 Cl23 1.769(5) .

loop_
_geom_torsion_atom_site_label_1
_geom_torsion_atom_site_label_2
_geom_torsion_atom_site_label_3
_geom_torsion_atom_site_label_4
_geom_torsion
_geom_torsion_site_symmetry_1
_geom_torsion_site_symmetry_2
_geom_torsion_site_symmetry_3
_geom_torsion_site_symmetry_4
C1 C11 C12 C13 1.1(5) . . . .
C1 C11 C12 F1 -178.7(3) . . . .
C1 C11 C16 C17 -177.8(3) . . . .
C1 C11 C16 N1 0.2(4) . . . .
C11 C1 C15 C14 -1.4(5) . . . .
C11 C12 C13 C14 -2.5(6) . . . .
C11 C12 C13 F2 179.1(3) . . . .
C11 C16 C17 C18 177.3(3) . . . .
C11 C16 N1 C111 -177.2(3) . . . .
C11 C16 N1 Ir1 -0.2(4) . . . .
C12 C11 C16 C17 1.1(6) . . . .
C12 C11 C16 N1 179.1(3) . . . .
C12 C13 C14 C15 1.8(5) . . . .
C12 C13 C14 O11 -179.1(3) . . . .
C13 C14 C15 C1 0.1(5) . . . .
C13 C14 O11 C112 167.8(3) . . . .
C15 C1 C11 C12 0.8(5) . . . .
C15 C1 C11 C16 179.8(3) . . . .
C15 C14 O11 C112 -13.2(5) . . . .
C16 C11 C12 C13 -177.8(3) . . . .
C16 C11 C12 F1 2.5(6) . . . .
C16 C17 C18 C19 -0.7(5) . . . .
C16 C17 C18 C114 177.9(3) . . . .
C17 C16 N1 C111 1.0(5) . . . .
C17 C16 N1 Ir1 178.0(3) . . . .
C17 C18 C19 C111 1.5(5) . . . .
C18 C19 C111 N1 -1.1(6) . . . .
C19 C111 N1 C16 -0.1(5) . . . .
C19 C111 N1 Ir1 -176.9(3) . . . .
C113 C112 O11 C14 -177.5(3) . . . .
C114 C18 C19 C111 -177.1(3) . . . .
N1 C16 C17 C18 -0.6(5) . . . .
O11 C14 C15 C1 -178.9(3) . . . .
F1 C12 C13 C14 177.3(3) . . . .
F1 C12 C13 F2 -1.2(5) . . . .
F2 C13 C14 C15 -179.7(3) . . . .
F2 C13 C14 O11 -0.6(5) . . . .
C2 C21 C22 C23 -1.3(5) . . . .
C2 C21 C22 F3 178.7(3) . . . .
C2 C21 C26 C27 177.4(3) . . . .
C2 C21 C26 N2 -1.8(4) . . . .
C21 C2 C25 C24 -1.8(5) . . . .
C21 C22 C23 C24 0.1(6) . . . .
C21 C22 C23 F4 180.0(3) . . . .
C21 C26 C27 C28 -178.4(3) . . . .
C21 C26 N2 C211 179.1(3) . . . .
C21 C26 N2 Ir1 0.1(4) . . . .
C22 C21 C26 C27 -1.7(6) . . . .
C22 C21 C26 N2 179.2(3) . . . .
C22 C23 C24 C25 0.4(6) . . . .
C22 C23 C24 O21 179.3(3) . . . .
C23 C24 C25 C2 0.5(5) . . . .
C23 C24 O21 C212 171.2(3) . . . .
C25 C2 C21 C22 2.1(5) . . . .
C25 C2 C21 C26 -177.0(3) . . . .
C25 C24 O21 C212 -9.9(5) . . . .
C26 C21 C22 C23 177.7(3) . . . .
C26 C21 C22 F3 -2.3(6) . . . .
C26 C27 C28 C29 -0.6(5) . . . .
C26 C27 C28 C214 176.9(4) . . . .
C27 C26 N2 C211 -0.1(5) . . . .
C27 C26 N2 Ir1 -179.1(3) . . . .
C27 C28 C29 C211 -0.1(6) . . . .
C28 C29 C211 N2 0.7(6) . . . .
C29 C211 N2 C26 -0.6(5) . . . .
C29 C211 N2 Ir1 178.3(3) . . . .
C213 C212 O21 C24 179.1(3) . . . .
C214 C28 C29 C211 -177.5(4) . . . .
N2 C26 C27 C28 0.6(5) . . . .
O21 C24 C25 C2 -178.3(3) . . . .
F3 C22 C23 C24 -179.9(3) . . . .
F3 C22 C23 F4 0.0(5) . . . .
F4 C23 C24 C25 -179.5(3) . . . .
F4 C23 C24 O21 -0.6(5) . . . .
C31 C32 C33 C34 -0.2(6) . . . .
C31 C36 O3 Ir1 9.8(4) . . . .
C32 C31 C36 O3 172.4(3) . . . .
C32 C31 C36 O31 -6.4(6) . . . .
C32 C31 N3 C35 0.6(5) . . . .
C32 C31 N3 Ir1 -178.3(3) . . . .
C32 C33 C34 C35 0.8(6) . . . .
C33 C34 C35 N3 -0.7(6) . . . .
C34 C35 N3 C31 0.0(5) . . . .
C34 C35 N3 Ir1 178.8(3) . . . .
C36 C31 C32 C33 178.9(3) . . . .
C36 C31 N3 C35 -178.8(3) . . . .
C36 C31 N3 Ir1 2.3(4) . . . .
N3 C31 C32 C33 -0.5(6) . . . .
N3 C31 C36 O3 -8.2(5) . . . .
N3 C31 C36 O31 173.0(3) . . . .
O31 C36 O3 Ir1 -171.4(3) . . . .
Ir1 C1 C11 C12 -179.1(3) . . . .
Ir1 C1 C11 C16 -0.1(4) . . . .
Ir1 C1 C15 C14 178.5(3) . . . .
Ir1 C2 C21 C22 -178.2(3) . . . .
Ir1 C2 C21 C26 2.6(4) . . . .
Ir1 C2 C25 C24 178.7(3) . . . .
